data_1516762
loop_
_publ_author_name
'Weatherhead-Kloster, Robin A'
'Corey, E. J.'

_publ_section_title
;
 Theory-guided discovery of unique chemical transformations of
 cyclopropenes.
;
_journal_issue 1
_journal_name_full 'Organic letters'
_journal_page_first 171
_journal_page_last 174
_journal_paper_doi 10.1021/ol052752+
_journal_volume 8
_journal_year 2006
_chemical_formula_sum 'C11 H11 Br O2 S'
_chemical_formula_weight 287.17
_chemical_name_systematic
; 
 ? 
;
_space_group_IT_number 2
_symmetry_space_group_name_Hall '-P 1'
_symmetry_space_group_name_H-M 'P -1'
_atom_sites_solution_hydrogens geom
_atom_sites_solution_primary direct
_atom_sites_solution_secondary difmap
_audit_creation_method SHELXL-97
_cell_angle_alpha 105.346(3)
_cell_angle_beta 96.246(3)
_cell_angle_gamma 102.488(3)
_cell_formula_units_Z 2
_cell_length_a 4.9466(7)
_cell_length_b 9.9378(15)
_cell_length_c 12.6847(19)
_cell_measurement_temperature 293(2)
_cell_volume 577.90(15)
_computing_structure_refinement 'SHELXL-97 (Sheldrick, 1997)'
_computing_structure_solution 'SHELXS-97 (Sheldrick, 1990)'
_diffrn_ambient_temperature 293(2)
_diffrn_measured_fraction_theta_full 0.982
_diffrn_measured_fraction_theta_max 0.982
_diffrn_radiation_monochromator graphite
_diffrn_radiation_source 'fine-focus sealed tube'
_diffrn_radiation_type MoK\a
_diffrn_radiation_wavelength 0.71073
_diffrn_reflns_av_R_equivalents 0.0701
_diffrn_reflns_av_sigmaI/netI 0.0610
_diffrn_reflns_limit_h_max 6
_diffrn_reflns_limit_h_min -6
_diffrn_reflns_limit_k_max 13
_diffrn_reflns_limit_k_min -12
_diffrn_reflns_limit_l_max 16
_diffrn_reflns_limit_l_min -16
_diffrn_reflns_number 4152
_diffrn_reflns_theta_full 28.33
_diffrn_reflns_theta_max 28.33
_diffrn_reflns_theta_min 2.20
_exptl_absorpt_coefficient_mu 3.714
_exptl_crystal_density_diffrn 1.650
_exptl_crystal_density_method 'not measured'
_exptl_crystal_F_000 288
_refine_diff_density_max 1.565
_refine_diff_density_min -0.671
_refine_diff_density_rms 0.136
_refine_ls_extinction_method none
_refine_ls_goodness_of_fit_ref 0.882
_refine_ls_hydrogen_treatment mixed
_refine_ls_matrix_type full
_refine_ls_number_parameters 180
_refine_ls_number_reflns 2836
_refine_ls_number_restraints 0
_refine_ls_restrained_S_all 0.882
_refine_ls_R_factor_all 0.0562
_refine_ls_R_factor_gt 0.0478
_refine_ls_shift/su_max 0.015
_refine_ls_shift/su_mean 0.001
_refine_ls_structure_factor_coef Fsqd
_refine_ls_weighting_details 'calc w=1/[\s^2^(Fo^2^)+(0.0898P)^2^+0.0000P] where P=(Fo^2^+2Fc^2^)/3'
_refine_ls_weighting_scheme calc
_refine_ls_wR_factor_gt 0.1169
_refine_ls_wR_factor_ref 0.1203
_reflns_number_gt 2214
_reflns_number_total 2836
_reflns_threshold_expression >2sigma(I)
_cod_data_source_file ol052752%2Bsi20051114_021738.cif
_cod_data_source_block rak35t
_cod_database_code 1516762

loop_
_symmetry_equiv_pos_as_xyz
'x, y, z'
'-x, -y, -z'

loop_
_atom_site_label
_atom_site_type_symbol
_atom_site_fract_x
_atom_site_fract_y
_atom_site_fract_z
_atom_site_U_iso_or_equiv
_atom_site_adp_type
_atom_site_occupancy
_atom_site_symmetry_multiplicity
_atom_site_calc_flag
Br1 Br -0.02625(8) 0.35164(4) 1.35647(3) 0.05325(16) Uani 1 1 d
S1 S -0.17442(13) 0.20350(7) 0.91656(5) 0.02646(16) Uani 1 1 d
C3 C 0.0870(5) 0.1982(3) 1.0206(2) 0.0268(5) Uani 1 1 d
C2 C 0.0470(5) 0.2518(3) 1.1362(2) 0.0282(5) Uani 1 1 d
C4 C 0.2712(6) 0.3406(3) 1.0993(2) 0.0296(5) Uani 1 1 d
C6 C 0.0017(6) 0.0787(3) 0.7270(2) 0.0312(5) Uani 1 1 d
O2 O -0.2539(4) 0.3366(2) 0.95504(17) 0.0338(4) Uani 1 1 d
C10 C 0.1508(6) 0.3393(3) 0.7966(2) 0.0313(6) Uani 1 1 d
C5 C 0.0007(5) 0.2081(3) 0.8037(2) 0.0260(5) Uani 1 1 d
C1 C -0.1063(6) 0.2263(3) 1.2089(2) 0.0330(6) Uani 1 1 d
C8 C 0.3148(5) 0.2132(3) 0.6355(2) 0.0308(6) Uani 1 1 d
C11 C 0.4926(8) 0.2160(4) 0.5474(3) 0.0421(7) Uani 1 1 d
C7 C 0.1604(6) 0.0823(3) 0.6442(2) 0.0352(6) Uani 1 1 d
C9 C 0.3062(6) 0.3406(3) 0.7122(2) 0.0333(6) Uani 1 1 d
O1 O -0.3868(4) 0.0684(2) 0.88745(18) 0.0404(5) Uani 1 1 d
H4 H -0.097(7) -0.016(3) 0.740(3) 0.029(8) Uiso 1 1 d
H5 H 0.161(8) 0.000(4) 0.595(3) 0.045(10) Uiso 1 1 d
H2 H 0.227(8) 0.425(4) 1.087(3) 0.042(9) Uiso 1 1 d
H3 H -0.248(8) 0.156(4) 1.197(3) 0.039(9) Uiso 1 1 d
H1 H 0.449(8) 0.336(4) 1.123(3) 0.041(9) Uiso 1 1 d
H7 H 0.435(7) 0.152(4) 0.490(3) 0.034(9) Uiso 1 1 d
H10 H 0.141(8) 0.419(4) 0.845(3) 0.045(10) Uiso 1 1 d
H6 H 0.179(7) 0.132(4) 1.011(3) 0.041(9) Uiso 1 1 d
H9 H 0.404(8) 0.432(4) 0.706(3) 0.041(9) Uiso 1 1 d
H8 H 0.662(13) 0.227(6) 0.580(5) 0.086(17) Uiso 1 1 d
H11 H 0.503(12) 0.291(7) 0.524(5) 0.10(2) Uiso 1 1 d

loop_
_atom_site_aniso_label
_atom_site_aniso_U_11
_atom_site_aniso_U_22
_atom_site_aniso_U_33
_atom_site_aniso_U_23
_atom_site_aniso_U_13
_atom_site_aniso_U_12
Br1 0.0719(3) 0.0580(3) 0.0386(2) 0.01686(16) 0.02448(17) 0.02438(19)
S1 0.0209(3) 0.0286(3) 0.0324(3) 0.0120(2) 0.0092(2) 0.0056(2)
C3 0.0246(12) 0.0235(12) 0.0350(13) 0.0104(10) 0.0086(10) 0.0080(10)
C2 0.0252(12) 0.0287(12) 0.0336(13) 0.0121(10) 0.0079(10) 0.0080(10)
C4 0.0250(12) 0.0310(13) 0.0339(13) 0.0104(11) 0.0099(10) 0.0063(10)
C6 0.0352(14) 0.0268(13) 0.0331(13) 0.0101(11) 0.0080(11) 0.0090(11)
O2 0.0319(10) 0.0386(11) 0.0415(11) 0.0178(8) 0.0165(8) 0.0188(8)
C10 0.0323(14) 0.0249(13) 0.0357(14) 0.0064(11) 0.0133(11) 0.0050(10)
C5 0.0227(11) 0.0273(12) 0.0296(12) 0.0102(10) 0.0075(9) 0.0064(9)
C1 0.0334(14) 0.0332(14) 0.0370(14) 0.0164(11) 0.0111(11) 0.0084(12)
C8 0.0267(12) 0.0399(15) 0.0301(13) 0.0126(11) 0.0090(10) 0.0131(11)
C11 0.0403(18) 0.055(2) 0.0343(17) 0.0120(16) 0.0160(14) 0.0159(15)
C7 0.0433(16) 0.0313(14) 0.0342(14) 0.0072(11) 0.0120(12) 0.0166(12)
C9 0.0291(13) 0.0337(14) 0.0364(14) 0.0117(11) 0.0124(11) 0.0020(11)
O1 0.0331(11) 0.0376(11) 0.0458(12) 0.0146(9) 0.0100(9) -0.0049(9)

loop_
_atom_type_symbol
_atom_type_description
_atom_type_scat_dispersion_real
_atom_type_scat_dispersion_imag
_atom_type_scat_source
C C 0.0033 0.0016 'International Tables Vol C Tables 4.2.6.8 and 6.1.1.4'
H H 0.0000 0.0000 'International Tables Vol C Tables 4.2.6.8 and 6.1.1.4'
O O 0.0106 0.0060 'International Tables Vol C Tables 4.2.6.8 and 6.1.1.4'
S S 0.1246 0.1234 'International Tables Vol C Tables 4.2.6.8 and 6.1.1.4'
Br Br -0.2901 2.4595 'International Tables Vol C Tables 4.2.6.8 and 6.1.1.4'

loop_
_geom_angle_atom_site_label_1
_geom_angle_atom_site_label_2
_geom_angle_atom_site_label_3
_geom_angle
O2 S1 O1 119.22(13)
O2 S1 C5 109.29(12)
O1 S1 C5 108.71(13)
O2 S1 C3 107.79(13)
O1 S1 C3 107.02(13)
C5 S1 C3 103.68(12)
C2 C3 C4 58.33(17)
C2 C3 S1 116.46(19)
C4 C3 S1 118.53(19)
C2 C3 H6 113(2)
C4 C3 H6 111(2)
S1 C3 H6 123(2)
C1 C2 C4 152.9(3)
C1 C2 C3 144.4(3)
C4 C2 C3 62.65(18)
C2 C4 C3 59.02(17)
C2 C4 H2 114(2)
C3 C4 H2 114(2)
C2 C4 H1 116(2)
C3 C4 H1 113(2)
H2 C4 H1 124(3)
C7 C6 C5 119.0(2)
C7 C6 H4 122.4(19)
C5 C6 H4 118.3(18)
C5 C10 C9 119.0(3)
C5 C10 H10 119(2)
C9 C10 H10 122(2)
C10 C5 C6 121.1(2)
C10 C5 S1 119.5(2)
C6 C5 S1 119.2(2)
C2 C1 Br1 121.1(2)
C2 C1 H3 126(3)
Br1 C1 H3 113(2)
C9 C8 C7 118.6(2)
C9 C8 C11 120.6(3)
C7 C8 C11 120.7(3)
C8 C11 H7 116(3)
C8 C11 H8 105(4)
H7 C11 H8 117(5)
C8 C11 H11 113(4)
H7 C11 H11 101(5)
H8 C11 H11 104(5)
C6 C7 C8 121.0(3)
C6 C7 H5 120(2)
C8 C7 H5 119(2)
C10 C9 C8 121.2(3)
C10 C9 H9 119(2)
C8 C9 H9 120(2)

loop_
_geom_bond_atom_site_label_1
_geom_bond_atom_site_label_2
_geom_bond_distance
Br1 C1 1.899(3)
S1 O2 1.438(2)
S1 O1 1.444(2)
S1 C5 1.758(3)
S1 C3 1.764(3)
C3 C2 1.472(4)
C3 C4 1.525(4)
C3 H6 0.87(4)
C2 C1 1.297(4)
C2 C4 1.461(3)
C4 H2 0.96(4)
C4 H1 0.91(4)
C6 C7 1.381(4)
C6 C5 1.394(4)
C6 H4 1.02(3)
C10 C5 1.385(4)
C10 C9 1.385(4)
C10 H10 0.88(4)
C1 H3 0.84(4)
C8 C9 1.390(4)
C8 C7 1.397(4)
C8 C11 1.498(4)
C11 H7 0.80(4)
C11 H8 0.87(6)
C11 H11 0.87(6)
C7 H5 0.89(4)
C9 H9 0.96(4)

loop_
_geom_torsion_atom_site_label_1
_geom_torsion_atom_site_label_2
_geom_torsion_atom_site_label_3
_geom_torsion_atom_site_label_4
_geom_torsion
O2 S1 C3 C2 40.2(2)
O1 S1 C3 C2 -89.2(2)
C5 S1 C3 C2 156.0(2)
O2 S1 C3 C4 -26.4(2)
O1 S1 C3 C4 -155.8(2)
C5 S1 C3 C4 89.4(2)
C4 C3 C2 C1 177.2(5)
S1 C3 C2 C1 68.6(5)
S1 C3 C2 C4 -108.7(2)
C1 C2 C4 C3 -176.4(6)
S1 C3 C4 C2 105.1(2)
C9 C10 C5 C6 -0.7(4)
C9 C10 C5 S1 174.9(2)
C7 C6 C5 C10 1.4(4)
C7 C6 C5 S1 -174.3(2)
O2 S1 C5 C10 28.9(3)
O1 S1 C5 C10 160.6(2)
C3 S1 C5 C10 -85.8(2)
O2 S1 C5 C6 -155.4(2)
O1 S1 C5 C6 -23.7(3)
C3 S1 C5 C6 89.9(2)
C4 C2 C1 Br1 -6.4(7)
C3 C2 C1 Br1 179.0(3)
C5 C6 C7 C8 -1.0(4)
C9 C8 C7 C6 0.0(4)
C11 C8 C7 C6 178.3(3)
C5 C10 C9 C8 -0.3(4)
C7 C8 C9 C10 0.6(4)
C11 C8 C9 C10 -177.6(3)
